data_9002237
loop_
_publ_author_name
'Bonazzi, P.'
'Bindi, L.'

_publ_section_title
;
 Structural adjustments induced by heat treatment in ilvaite
 Sample: RM at T = 550 deg C
;
_journal_name_full 'American Mineralogist'
_journal_page_first 1604
_journal_page_last 1612
_journal_volume 84
_journal_year 1999
_chemical_formula_sum 'Al0.08 Ca Fe2.81 H Mg0.06 Mn0.05 O9 Si2'
_chemical_name_mineral Ilvaite
_space_group_IT_number 62
_symmetry_space_group_name_Hall '-P 2c 2n'
_symmetry_space_group_name_H-M 'P n a m'
_cell_angle_alpha 90
_cell_angle_beta 90
_cell_angle_gamma 90
_cell_length_a 13.013
_cell_length_b 8.802
_cell_length_c 5.849
_cell_formula_units_Z 4
_cell_volume 669.947
_database_code_amcsd 0002321
_diffrn_ambient_temperature 823.15
_exptl_crystal_density_diffrn 4.011
_cod_original_formula_sum 'Ca Fe2.81 Mg.06 Al.08 Mn.05 Si2 H O9'
_cod_database_code 9002237

loop_
_space_group_symop_operation_xyz
x,y,z
x,y,1/2-z
-x,-y,1/2+z
1/2-x,1/2+y,1/2+z
1/2+x,1/2-y,1/2-z
1/2+x,1/2-y,z
1/2-x,1/2+y,-z
-x,-y,-z

loop_
_atom_site_label
_atom_site_fract_x
_atom_site_fract_y
_atom_site_fract_z
_atom_site_occupancy
_atom_site_U_iso_or_equiv
Ca 0.81328 0.37080 0.75000 1.00000 0.00891
Fe1 0.88981 0.05150 0.00594 0.93000 0.00758
Mg1 0.88981 0.05150 0.00594 0.03000 0.00758
Al1 0.88981 0.05150 0.00594 0.04000 0.00758
Fe2 0.93991 0.73990 0.25000 0.95000 0.00791
Mn2 0.93991 0.73990 0.25000 0.05000 0.00791
Si1 0.96007 0.36831 0.25000 1.00000 0.00600
Si2 0.67993 0.22798 0.25000 1.00000 0.00632
H 0.74380 0.05350 0.75000 1.00000 0.19600
O1 0.01067 0.02862 0.75000 1.00000 0.01195
O2 0.93683 0.27212 0.01684 1.00000 0.00854
O3 0.77793 0.10975 0.25000 1.00000 0.00858
O4 0.67116 0.33030 0.01831 1.00000 0.00839
O5 0.58548 0.10167 0.25000 1.00000 0.00779
O6 0.60102 0.02553 0.75000 1.00000 0.01138
O7 0.79899 0.10990 0.75000 1.00000 0.00954

loop_
_cod_related_entry_id
_cod_related_entry_database
_cod_related_entry_code
1 AMCSD 0002321
